data_1569105
loop_
_publ_author_name
'Crundwell, Guy'

_publ_section_title
;
 Bis[2-(thiophen-2-yl)quinoxaline-\kN 4]silver(I) perchlorate
;
_journal_coeditor_code BT4134
_journal_issue 3
_journal_name_full IUCrData
_journal_paper_doi 10.1107/S2414314623002468
_journal_volume 8
_journal_year 2023
_chemical_formula_iupac '[Ag (C12 H8 N2 S1)2] Cl O4'
_chemical_formula_moiety 'C24 H16 Ag N4 S2 +, Cl O4 -'
_chemical_formula_sum 'C24 H16 Ag Cl N4 O4 S2'
_chemical_formula_weight 631.85
_chemical_name_systematic
;
Bis[2-(thiophen-2-yl)quinoxaline-\k<i>N</i>^4^]silver(I) perchlorate
;
_space_group_crystal_system monoclinic
_space_group_IT_number 15
_space_group_name_Hall '-C 2yc'
_space_group_name_H-M_alt 'C 1 2/c 1'
_atom_sites_solution_hydrogens geom
_atom_sites_solution_primary direct
_atom_sites_solution_secondary difmap
_audit_creation_method
;
Olex2 1.2
(compiled 2018.05.29 svn.r3508 for OlexSys, GUI svn.r5506)
;
_cell_angle_alpha 90.00
_cell_angle_beta 99.930(4)
_cell_angle_gamma 90.00
_cell_formula_units_Z 4
_cell_length_a 29.8739(8)
_cell_length_b 10.6344(4)
_cell_length_c 7.6425(4)
_cell_measurement_reflns_used 5344
_cell_measurement_temperature 293(2)
_cell_measurement_theta_max 32.3487
_cell_measurement_theta_min 4.1416
_cell_volume 2391.58(17)
_computing_cell_refinement
;
CrysAlis RED (Oxford Diffraction, 2009)
;
_computing_data_collection
;
CrysAlis CCD (Oxford Diffraction, 2009)
;
_computing_data_reduction
;
CrysAlis RED (Oxford Diffraction, 2009)
;
_computing_molecular_graphics
;
Olex2 (Dolomanov <i>et al.</i>,  2009)
;
_computing_publication_material
;
Olex2 (Dolomanov <i>et al.</i>,  2009)
;
_computing_structure_refinement
;
SHELXL (Sheldrick, 2015)
;
_computing_structure_solution
;
SHELXS97 (Sheldrick, 2008)
;
_diffrn_ambient_temperature 293(2)
_diffrn_measured_fraction_theta_full 0.994
_diffrn_measured_fraction_theta_max 0.926
_diffrn_measurement_device_type 'Xcalibur CCD, Sapphire3'
_diffrn_measurement_method 'omega scans'
_diffrn_radiation_monochromator graphite
_diffrn_radiation_type MoK\a
_diffrn_radiation_wavelength 0.71073
_diffrn_reflns_av_R_equivalents 0.0269
_diffrn_reflns_av_unetI/netI 0.0392
_diffrn_reflns_limit_h_max 44
_diffrn_reflns_limit_h_min -44
_diffrn_reflns_limit_k_max 15
_diffrn_reflns_limit_k_min -15
_diffrn_reflns_limit_l_max 10
_diffrn_reflns_limit_l_min -11
_diffrn_reflns_number 13270
_diffrn_reflns_theta_full 29.00
_diffrn_reflns_theta_max 32.35
_diffrn_reflns_theta_min 4.15
_diffrn_source 'fine-focus sealed tube'
_exptl_absorpt_coefficient_mu 1.170
_exptl_absorpt_correction_T_max 1.00000
_exptl_absorpt_correction_T_min 0.76984
_exptl_absorpt_correction_type multi-scan
_exptl_absorpt_process_details
;
(CrysAlisPRO; Agilent, 2014)
;
_exptl_crystal_colour colorless
_exptl_crystal_density_diffrn 1.755
_exptl_crystal_density_method 'not measured'
_exptl_crystal_description block
_exptl_crystal_F_000 1264
_exptl_crystal_size_max 0.31
_exptl_crystal_size_mid 0.30
_exptl_crystal_size_min 0.22
_refine_diff_density_max 0.362
_refine_diff_density_min -0.286
_refine_ls_extinction_method none
_refine_ls_goodness_of_fit_ref 0.821
_refine_ls_hydrogen_treatment constr
_refine_ls_matrix_type full
_refine_ls_number_parameters 187
_refine_ls_number_reflns 3957
_refine_ls_number_restraints 10
_refine_ls_restrained_S_all 0.822
_refine_ls_R_factor_all 0.0592
_refine_ls_R_factor_gt 0.0301
_refine_ls_shift/su_max 0.000
_refine_ls_shift/su_mean 0.000
_refine_ls_structure_factor_coef Fsqd
_refine_ls_weighting_details 'calc w=1/[\s^2^(Fo^2^)+(0.0428P)^2^+0.0000P] where P=(Fo^2^+2Fc^2^)/3'
_refine_ls_weighting_scheme calc
_refine_ls_wR_factor_gt 0.0671
_refine_ls_wR_factor_ref 0.0718
_reflns_number_gt 2441
_reflns_number_total 3957
_reflns_threshold_expression I>2\s(I)
_cod_data_source_file bt4134.cif
_cod_data_source_block I
_cod_database_code 1569105

loop_
_space_group_symop_id
_space_group_symop_operation_xyz
1 'x, y, z'
2 '-x, y, -z+1/2'
3 'x+1/2, y+1/2, z'
4 '-x+1/2, y+1/2, -z+1/2'
5 '-x, -y, -z'
6 'x, -y, z-1/2'
7 '-x+1/2, -y+1/2, -z'
8 'x+1/2, -y+1/2, z-1/2'

loop_
_atom_site_type_symbol
_atom_site_label
_atom_site_fract_x
_atom_site_fract_y
_atom_site_fract_z
_atom_site_U_iso_or_equiv
_atom_site_adp_type
_atom_site_calc_flag
_atom_site_occupancy
_atom_site_disorder_assembly
_atom_site_disorder_group
Ag Ag1 1.0000 0.15837(2) 0.2500 0.05278(10) Uani d 1 . .
S S1 0.774221(15) 0.02088(5) -0.17950(8) 0.04958(14) Uani d 1 . .
N N1 0.92717(5) 0.18494(14) 0.1583(2) 0.0404(4) Uani d 1 . .
N N2 0.83748(4) 0.22291(14) -0.0167(2) 0.0382(4) Uani d 1 . .
C C1 0.90225(6) 0.09241(18) 0.0828(3) 0.0413(4) Uani d 1 . .
H H1 0.9148 0.0123 0.0854 0.050 Uiso calc 1 . .
C C2 0.85637(5) 0.11036(17) -0.0035(3) 0.0353(4) Uani d 1 . .
C C3 0.86277(6) 0.32029(16) 0.0635(3) 0.0372(4) Uani d 1 . .
C C4 0.84337(7) 0.44149(18) 0.0619(3) 0.0458(5) Uani d 1 . .
H H4 0.8137 0.4548 0.0043 0.055 Uiso calc 1 . .
C C5 0.86803(8) 0.53904(19) 0.1447(3) 0.0503(5) Uani d 1 . .
H H5 0.8550 0.6186 0.1424 0.060 Uiso calc 1 . .
C C6 0.91271(8) 0.52096(19) 0.2333(3) 0.0514(5) Uani d 1 . .
H H6 0.9292 0.5887 0.2881 0.062 Uiso calc 1 . .
C C7 0.93217(6) 0.40506(19) 0.2397(3) 0.0472(5) Uani d 1 . .
H H7 0.9617 0.3935 0.3000 0.057 Uiso calc 1 . .
C C8 0.90762(5) 0.30265(17) 0.1553(3) 0.0366(4) Uani d 1 . .
C C9 0.82923(6) 0.00112(16) -0.0714(3) 0.0373(4) Uani d 1 . .
C C10 0.83990(6) -0.12423(17) -0.0520(3) 0.0436(5) Uani d 1 . .
H H10 0.8681 -0.1542 0.0031 0.052 Uiso calc 1 . .
C C11 0.80301(7) -0.2030(2) -0.1258(3) 0.0509(5) Uani d 1 . .
H H11 0.8043 -0.2904 -0.1234 0.061 Uiso calc 1 . .
C C12 0.76607(7) -0.1374(2) -0.1993(3) 0.0514(5) Uani d 1 . .
H H12 0.7391 -0.1742 -0.2547 0.062 Uiso calc 1 . .
Cl Cl1 0.9978(2) -0.17969(10) 0.2283(8) 0.0577(9) Uani d 0.50 A -1
O O1 1.00756(19) -0.0707(4) 0.1315(7) 0.1067(16) Uani d 0.50 A -1
O O2 1.00003(13) -0.2842(3) 0.1151(5) 0.0727(10) Uani d 0.50 A -1
O O3 0.95369(19) -0.1661(5) 0.2619(11) 0.124(2) Uani d 0.50 A -1
O O4 1.0300(3) -0.1931(7) 0.3832(9) 0.163(3) Uani d 0.50 A -1

loop_
_atom_site_aniso_label
_atom_site_aniso_U_11
_atom_site_aniso_U_22
_atom_site_aniso_U_33
_atom_site_aniso_U_12
_atom_site_aniso_U_13
_atom_site_aniso_U_23
Ag1 0.02387(9) 0.05375(14) 0.07518(19) 0.000 -0.00703(9) 0.000
S1 0.0328(2) 0.0521(3) 0.0581(4) -0.00168(19) -0.0080(2) 0.0023(2)
N1 0.0255(6) 0.0442(9) 0.0494(10) 0.0015(5) 0.0002(6) 0.0004(7)
N2 0.0285(6) 0.0427(8) 0.0410(10) 0.0017(6) -0.0006(6) 0.0004(7)
C1 0.0281(7) 0.0404(10) 0.0531(13) 0.0023(7) 0.0007(8) 0.0003(9)
C2 0.0274(7) 0.0420(9) 0.0355(10) -0.0003(7) 0.0023(7) 0.0003(8)
C3 0.0325(8) 0.0417(10) 0.0366(11) 0.0030(7) 0.0036(7) 0.0020(8)
C4 0.0430(10) 0.0450(10) 0.0468(13) 0.0074(8) 0.0007(9) 0.0023(9)
C5 0.0588(12) 0.0395(10) 0.0521(14) 0.0082(9) 0.0080(10) -0.0001(9)
C6 0.0549(12) 0.0460(11) 0.0529(14) -0.0096(9) 0.0077(10) -0.0094(10)
C7 0.0353(9) 0.0502(11) 0.0535(14) -0.0054(8) 0.0003(9) -0.0055(10)
C8 0.0283(7) 0.0421(9) 0.0389(11) -0.0002(6) 0.0043(7) 0.0004(8)
C9 0.0273(7) 0.0459(10) 0.0374(11) -0.0007(7) 0.0016(7) 0.0006(8)
C10 0.0342(8) 0.0433(10) 0.0510(13) -0.0003(7) 0.0012(8) -0.0034(9)
C11 0.0516(11) 0.0433(10) 0.0545(14) -0.0052(9) -0.0002(10) -0.0024(10)
C12 0.0429(9) 0.0547(12) 0.0527(14) -0.0124(9) -0.0030(9) -0.0010(10)
Cl1 0.0621(12) 0.0518(5) 0.053(3) 0.0063(9) -0.0079(17) -0.0050(8)
O1 0.152(4) 0.055(2) 0.132(4) -0.002(3) 0.078(4) -0.005(2)
O2 0.088(2) 0.0528(19) 0.074(3) 0.0035(19) 0.006(2) -0.0154(18)
O3 0.116(4) 0.105(4) 0.172(7) 0.036(3) 0.082(4) 0.035(4)
O4 0.206(8) 0.177(7) 0.081(4) 0.003(6) -0.045(5) -0.009(4)

loop_
_atom_type_symbol
_atom_type_description
_atom_type_scat_dispersion_real
_atom_type_scat_dispersion_imag
_atom_type_scat_source
C C 0.0033 0.0016 'International Tables Vol C Tables 4.2.6.8 and 6.1.1.4'
H H 0.0000 0.0000 'International Tables Vol C Tables 4.2.6.8 and 6.1.1.4'
N N 0.0061 0.0033 'International Tables Vol C Tables 4.2.6.8 and 6.1.1.4'
O O 0.0106 0.0060 'International Tables Vol C Tables 4.2.6.8 and 6.1.1.4'
S S 0.1246 0.1234 'International Tables Vol C Tables 4.2.6.8 and 6.1.1.4'
Cl Cl 0.1484 0.1585 'International Tables Vol C Tables 4.2.6.8 and 6.1.1.4'
Ag Ag -0.8971 1.1015 'International Tables Vol C Tables 4.2.6.8 and 6.1.1.4'

loop_
_geom_angle_atom_site_label_1
_geom_angle_atom_site_label_2
_geom_angle_atom_site_label_3
_geom_angle_site_symmetry_1
_geom_angle_site_symmetry_3
_geom_angle
_geom_angle_publ_flag
N1 Ag1 N1 . 2_755 165.14(8) yes
C12 S1 C9 . . 91.83(9) yes
C1 N1 Ag1 . . 120.27(12) yes
C1 N1 C8 . . 117.94(14) n
C8 N1 Ag1 . . 121.17(11) yes
C2 N2 C3 . . 117.24(13) n
N1 C1 H1 . . 118.9 no
N1 C1 C2 . . 122.13(16) n
C2 C1 H1 . . 118.9 no
N2 C2 C1 . . 121.37(16) n
N2 C2 C9 . . 119.37(14) n
C1 C2 C9 . . 119.20(16) n
N2 C3 C4 . . 119.64(15) n
N2 C3 C8 . . 121.78(15) n
C4 C3 C8 . . 118.53(16) n
C3 C4 H4 . . 119.9 no
C5 C4 C3 . . 120.16(17) n
C5 C4 H4 . . 119.9 no
C4 C5 H5 . . 119.6 no
C4 C5 C6 . . 120.87(19) n
C6 C5 H5 . . 119.6 no
C5 C6 H6 . . 119.8 no
C7 C6 C5 . . 120.47(18) n
C7 C6 H6 . . 119.8 no
C6 C7 H7 . . 120.0 no
C6 C7 C8 . . 119.98(18) n
C8 C7 H7 . . 120.0 no
N1 C8 C3 . . 119.39(15) n
N1 C8 C7 . . 120.63(15) n
C7 C8 C3 . . 119.98(17) n
C2 C9 S1 . . 119.97(13) n
C10 C9 S1 . . 110.81(13) n
C10 C9 C2 . . 129.05(16) n
C9 C10 H10 . . 123.8 no
C9 C10 C11 . . 112.34(17) n
C11 C10 H10 . . 123.8 no
C10 C11 H11 . . 123.7 no
C12 C11 C10 . . 112.58(18) n
C12 C11 H11 . . 123.7 no
S1 C12 H12 . . 123.8 no
C11 C12 S1 . . 112.43(15) n
C11 C12 H12 . . 123.8 no
O2 Cl1 O1 . . 106.5(5) n
O3 Cl1 O1 . . 107.2(4) n
O3 Cl1 O2 . . 109.9(5) n
O3 Cl1 O4 . . 112.9(6) n
O4 Cl1 O1 . . 110.4(6) n
O4 Cl1 O2 . . 109.8(4) n

loop_
_geom_bond_atom_site_label_1
_geom_bond_atom_site_label_2
_geom_bond_site_symmetry_2
_geom_bond_distance
_geom_bond_publ_flag
Ag1 N1 . 2.1860(13) yes
Ag1 N1 2_755 2.1861(13) n
S1 C9 . 1.7202(17) yes
S1 C12 . 1.704(2) yes
N1 C1 . 1.307(2) yes
N1 C8 . 1.380(2) yes
N2 C2 . 1.320(2) yes
N2 C3 . 1.364(2) yes
C1 H1 . 0.9300 n
C1 C2 . 1.427(2) n
C2 C9 . 1.460(2) n
C3 C4 . 1.412(2) n
C3 C8 . 1.414(2) n
C4 H4 . 0.9300 n
C4 C5 . 1.363(3) n
C5 H5 . 0.9300 n
C5 C6 . 1.402(3) n
C6 H6 . 0.9300 n
C6 C7 . 1.360(3) n
C7 H7 . 0.9300 n
C7 C8 . 1.406(3) n
C9 C10 . 1.373(3) n
C10 H10 . 0.9300 n
C10 C11 . 1.421(3) n
C11 H11 . 0.9300 n
C11 C12 . 1.344(3) n
C12 H12 . 0.9300 n
Cl1 O1 . 1.432(5) n
Cl1 O2 . 1.417(5) n
Cl1 O3 . 1.392(7) n
Cl1 O4 . 1.399(6) n

loop_
_geom_torsion_atom_site_label_1
_geom_torsion_atom_site_label_2
_geom_torsion_atom_site_label_3
_geom_torsion_atom_site_label_4
_geom_torsion_site_symmetry_1
_geom_torsion_site_symmetry_2
_geom_torsion_site_symmetry_3
_geom_torsion_site_symmetry_4
_geom_torsion
_geom_torsion_publ_flag
Ag1 N1 C1 C2 . . . . -170.09(15) no
Ag1 N1 C8 C3 . . . . 167.57(14) no
Ag1 N1 C8 C7 . . . . -11.3(3) no
S1 C9 C10 C11 . . . . 0.0(3) no
N1 Ag1 N1 C1 2_755 . . . 162.84(16) no
N1 Ag1 N1 C8 2_755 . . . -7.97(15) no
N1 C1 C2 N2 . . . . 2.6(3) no
N1 C1 C2 C9 . . . . -174.71(19) no
N2 C2 C9 S1 . . . . 3.9(3) no
N2 C2 C9 C10 . . . . -170.9(2) no
N2 C3 C4 C5 . . . . 178.7(2) no
N2 C3 C8 N1 . . . . 2.6(3) no
N2 C3 C8 C7 . . . . -178.51(19) no
C1 N1 C8 C3 . . . . -3.5(3) no
C1 N1 C8 C7 . . . . 177.7(2) no
C1 C2 C9 S1 . . . . -178.79(16) no
C1 C2 C9 C10 . . . . 6.4(4) no
C2 N2 C3 C4 . . . . -176.53(19) no
C2 N2 C3 C8 . . . . 0.8(3) no
C2 C9 C10 C11 . . . . 175.2(2) no
C3 N2 C2 C1 . . . . -3.4(3) no
C3 N2 C2 C9 . . . . 173.90(18) no
C3 C4 C5 C6 . . . . -0.4(3) no
C4 C3 C8 N1 . . . . -179.96(19) no
C4 C3 C8 C7 . . . . -1.1(3) no
C4 C5 C6 C7 . . . . -0.6(4) no
C5 C6 C7 C8 . . . . 0.8(4) no
C6 C7 C8 N1 . . . . 179.0(2) no
C6 C7 C8 C3 . . . . 0.1(3) no
C8 N1 C1 C2 . . . . 1.0(3) no
C8 C3 C4 C5 . . . . 1.2(3) no
C9 S1 C12 C11 . . . . 0.7(2) no
C9 C10 C11 C12 . . . . 0.5(3) no
C10 C11 C12 S1 . . . . -0.8(3) no
C12 S1 C9 C2 . . . . -176.09(18) no
C12 S1 C9 C10 . . . . -0.42(18) no
